data_2236639
loop_
_publ_author_name
'Anuradha, G.'
'Gopalsamy, Vasuki'
'Veera Reddy, A.'
'Laxminarasimhulu, G.'

_publ_section_title
;
 3-Benzyl-5-methyl-1,2-benzoxazole 2-oxide
;
_journal_coeditor_code SU2493
_journal_issue 10
_journal_name_full 'Acta Crystallographica Section E'
_journal_page_first o2957
_journal_paper_doi 10.1107/S160053681203838X
_journal_volume 68
_journal_year 2012
_chemical_formula_moiety 'C15 H13 N O2'
_chemical_formula_sum 'C15 H13 N O2'
_chemical_formula_weight 239.26
_chemical_name_systematic
;
3-Benzyl-5-methyl-1,2-benzoxazole 2-oxide
;
_space_group_IT_number 14
_symmetry_cell_setting monoclinic
_symmetry_space_group_name_Hall '-P 2yn'
_symmetry_space_group_name_H-M 'P 1 21/n 1'
_atom_sites_solution_hydrogens geom
_atom_sites_solution_primary direct
_atom_sites_solution_secondary difmap
_audit_creation_method SHELXL-97
_cell_angle_alpha 90.00
_cell_angle_beta 100.002(2)
_cell_angle_gamma 90.00
_cell_formula_units_Z 4
_cell_length_a 6.4527(2)
_cell_length_b 11.2213(4)
_cell_length_c 16.9371(7)
_cell_measurement_reflns_used 13955
_cell_measurement_temperature 293(2)
_cell_measurement_theta_max 30.05
_cell_measurement_theta_min 1.22
_cell_volume 1207.74(8)
_computing_cell_refinement 'SAINT-Plus (Bruker, 2004)'
_computing_data_collection 'APEX2 (Bruker, 2004)'
_computing_data_reduction 'SAINT-Plus (Bruker, 2004)'
_computing_molecular_graphics 'Ortep-3 for Windows (Farrugia, 1997) and PLATON (Spek, 2009)'
_computing_publication_material 'WinGX publication routines (Farrugia, 1999)'
_computing_structure_refinement 'SHELXL-97 (Sheldrick, 2008)'
_computing_structure_solution 'SHELXS-97 (Sheldrick, 2008)'
_diffrn_ambient_temperature 293(2)
_diffrn_measured_fraction_theta_full 0.994
_diffrn_measured_fraction_theta_max 0.994
_diffrn_measurement_device_type 'Bruker Kappa APEXII CCD diffractometer'
_diffrn_measurement_method '\w and \f scan'
_diffrn_radiation_monochromator graphite
_diffrn_radiation_source 'fine-focus sealed tube'
_diffrn_radiation_type MoK\a
_diffrn_radiation_wavelength 0.71073
_diffrn_reflns_av_R_equivalents 0.0262
_diffrn_reflns_av_sigmaI/netI 0.0241
_diffrn_reflns_limit_h_max 8
_diffrn_reflns_limit_h_min -9
_diffrn_reflns_limit_k_max 13
_diffrn_reflns_limit_k_min -15
_diffrn_reflns_limit_l_max 23
_diffrn_reflns_limit_l_min -23
_diffrn_reflns_number 13491
_diffrn_reflns_theta_full 30.05
_diffrn_reflns_theta_max 30.05
_diffrn_reflns_theta_min 2.19
_diffrn_standards_decay_% 0
_exptl_absorpt_coefficient_mu 0.088
_exptl_absorpt_correction_T_max 0.9826
_exptl_absorpt_correction_T_min 0.9741
_exptl_absorpt_correction_type multi-scan
_exptl_absorpt_process_details '(SADABS; Bruker, 1999)'
_exptl_crystal_colour colourless
_exptl_crystal_density_diffrn 1.316
_exptl_crystal_density_method 'not measured'
_exptl_crystal_description block
_exptl_crystal_F_000 504
_exptl_crystal_size_max 0.30
_exptl_crystal_size_mid 0.20
_exptl_crystal_size_min 0.20
_refine_diff_density_max 0.259
_refine_diff_density_min -0.198
_refine_ls_extinction_method none
_refine_ls_goodness_of_fit_ref 1.061
_refine_ls_hydrogen_treatment constr
_refine_ls_matrix_type full
_refine_ls_number_parameters 163
_refine_ls_number_reflns 3512
_refine_ls_number_restraints 0
_refine_ls_restrained_S_all 1.061
_refine_ls_R_factor_all 0.0858
_refine_ls_R_factor_gt 0.0498
_refine_ls_shift/su_max 0.001
_refine_ls_shift/su_mean 0.000
_refine_ls_structure_factor_coef Fsqd
_refine_ls_weighting_details 'calc w=1/[\s^2^(Fo^2^)+(0.0836P)^2^+0.1125P] where P=(Fo^2^+2Fc^2^)/3'
_refine_ls_weighting_scheme calc
_refine_ls_wR_factor_gt 0.1461
_refine_ls_wR_factor_ref 0.1720
_reflns_number_gt 2113
_reflns_number_total 3512
_reflns_threshold_expression >2sigma(I)
_cod_data_source_file su2493.cif
_cod_data_source_block I
_cod_original_sg_symbol_H-M 'P 21/n'
_cod_database_code 2236639
_cod_database_fobs_code 2236639

loop_
_symmetry_equiv_pos_site_id
_symmetry_equiv_pos_as_xyz
1 x,y,z
2 1/2-x,1/2+y,1/2-z
3 -x,-y,-z
4 1/2+x,1/2-y,1/2+z

loop_
_atom_site_aniso_label
_atom_site_aniso_U_11
_atom_site_aniso_U_22
_atom_site_aniso_U_33
_atom_site_aniso_U_12
_atom_site_aniso_U_13
_atom_site_aniso_U_23
O1 0.0529(6) 0.0788(8) 0.1006(10) -0.0032(6) 0.0250(6) 0.0178(7)
O2 0.0986(10) 0.0965(10) 0.1127(11) 0.0202(8) 0.0581(9) -0.0021(9)
N1 0.0641(8) 0.0666(9) 0.0788(9) 0.0092(7) 0.0262(7) 0.0079(7)
C1 0.0519(8) 0.0538(8) 0.0546(8) 0.0049(6) 0.0116(6) 0.0101(6)
C2 0.0481(7) 0.0505(8) 0.0512(8) -0.0029(6) 0.0018(6) 0.0074(6)
C3 0.0650(9) 0.0501(8) 0.0521(8) 0.0031(7) -0.0065(7) 0.0055(6)
C4 0.0748(11) 0.0507(9) 0.0710(11) -0.0063(8) -0.0148(9) 0.0047(8)
C5 0.0573(9) 0.0597(10) 0.0930(13) -0.0181(8) -0.0100(9) 0.0202(9)
C6 0.0467(7) 0.0582(9) 0.0708(10) -0.0024(7) 0.0062(7) 0.0187(7)
C7 0.0439(7) 0.0472(7) 0.0524(8) -0.0022(6) 0.0025(6) 0.0115(6)
C8 0.0628(8) 0.0557(8) 0.0516(8) 0.0011(7) 0.0040(6) -0.0009(6)
C9 0.0541(7) 0.0468(7) 0.0451(7) -0.0011(6) 0.0041(6) -0.0098(6)
C10 0.0552(8) 0.0563(9) 0.0607(9) 0.0023(7) 0.0065(7) -0.0086(7)
C11 0.0730(10) 0.0533(9) 0.0724(11) 0.0085(8) -0.0059(9) -0.0047(8)
C12 0.0993(14) 0.0570(10) 0.0650(11) -0.0094(10) 0.0017(10) 0.0035(8)
C13 0.0853(12) 0.0712(11) 0.0713(11) -0.0149(10) 0.0242(9) -0.0008(9)
C14 0.0574(8) 0.0609(9) 0.0676(10) 0.0022(7) 0.0149(7) -0.0056(7)
C15 0.0952(13) 0.0782(11) 0.0626(11) 0.0089(10) 0.0024(9) -0.0121(9)

loop_
_atom_site_type_symbol
_atom_site_label
_atom_site_fract_x
_atom_site_fract_y
_atom_site_fract_z
_atom_site_U_iso_or_equiv
_atom_site_thermal_displace_type
_atom_site_calc_flag
_atom_site_refinement_flags
_atom_site_occupancy
O O1 0.28937(17) 0.48425(11) 0.21034(8) 0.0760(5) Uani d . 1.000
O O2 0.3491(2) 0.63946(12) 0.29866(9) 0.0979(6) Uani d . 1.000
N N1 0.4211(2) 0.58198(13) 0.24703(9) 0.0682(5) Uani d . 1.000
C C1 0.5941(2) 0.58880(13) 0.21630(9) 0.0532(5) Uani d . 1.000
C C2 0.7187(2) 0.46425(12) 0.10447(8) 0.0508(4) Uani d . 1.000
C C3 0.6602(3) 0.37116(13) 0.05213(9) 0.0577(5) Uani d . 1.000
C C4 0.4707(3) 0.31228(14) 0.05425(11) 0.0688(6) Uani d . 1.000
C C5 0.3391(3) 0.34234(15) 0.10596(12) 0.0728(6) Uani d . 1.000
C C6 0.3994(2) 0.43709(14) 0.15601(10) 0.0590(5) Uani d . 1.000
C C7 0.5868(2) 0.49807(12) 0.15712(9) 0.0485(4) Uani d . 1.000
C C8 0.7549(2) 0.68132(13) 0.24347(9) 0.0574(5) Uani d . 1.000
C C9 0.7396(2) 0.78613(12) 0.18692(8) 0.0492(4) Uani d . 1.000
C C10 0.5636(2) 0.85898(13) 0.17589(9) 0.0578(5) Uani d . 1.000
C C11 0.5506(3) 0.95583(15) 0.12500(11) 0.0685(6) Uani d . 1.000
C C12 0.7117(3) 0.98059(16) 0.08532(11) 0.0753(7) Uani d . 1.000
C C13 0.8872(3) 0.90974(17) 0.09595(11) 0.0747(7) Uani d . 1.000
C C14 0.9005(2) 0.81256(15) 0.14674(10) 0.0615(5) Uani d . 1.000
C C15 0.7953(3) 0.33322(18) -0.00672(11) 0.0800(7) Uani d . 1.000
H H2 0.84520 0.50400 0.10450 0.0610 Uiso c R 1.000
H H4 0.43230 0.24970 0.01870 0.0830 Uiso c R 1.000
H H5 0.21500 0.30080 0.10730 0.0870 Uiso c R 1.000
H H8A 0.89380 0.64610 0.24820 0.0690 Uiso c R 1.000
H H8B 0.73800 0.70920 0.29620 0.0690 Uiso c R 1.000
H H10 0.45330 0.84250 0.20300 0.0690 Uiso c R 1.000
H H11 0.43170 1.00420 0.11780 0.0820 Uiso c R 1.000
H H12 0.70270 1.04570 0.05090 0.0900 Uiso c R 1.000
H H13 0.99740 0.92700 0.06900 0.0900 Uiso c R 1.000
H H14 1.02000 0.76470 0.15370 0.0740 Uiso c R 1.000
H H15A 0.72950 0.26790 -0.03810 0.1200 Uiso c R 1.000
H H15B 0.93050 0.30870 0.02160 0.1200 Uiso c R 1.000
H H15C 0.81250 0.39870 -0.04150 0.1200 Uiso c R 1.000

loop_
_atom_type_symbol
_atom_type_description
_atom_type_scat_dispersion_real
_atom_type_scat_dispersion_imag
_atom_type_scat_source
C C 0.0033 0.0016 'International Tables Vol C Tables 4.2.6.8 and 6.1.1.4'
H H 0.0000 0.0000 'International Tables Vol C Tables 4.2.6.8 and 6.1.1.4'
N N 0.0061 0.0033 'International Tables Vol C Tables 4.2.6.8 and 6.1.1.4'
O O 0.0106 0.0060 'International Tables Vol C Tables 4.2.6.8 and 6.1.1.4'

loop_
_geom_angle_atom_site_label_1
_geom_angle_atom_site_label_2
_geom_angle_atom_site_label_3
_geom_angle
_geom_angle_publ_flag
N1 O1 C6 104.25(11) no
O1 N1 O2 115.44(12) no
O1 N1 C1 110.34(13) no
O2 N1 C1 134.23(15) no
N1 C1 C7 108.11(13) no
N1 C1 C8 120.98(13) no
C7 C1 C8 130.90(12) no
C3 C2 C7 119.33(14) no
C2 C3 C4 119.02(15) no
C2 C3 C15 121.18(16) no
C4 C3 C15 119.81(15) no
C3 C4 C5 123.05(16) no
C4 C5 C6 116.53(16) no
O1 C6 C5 126.33(14) no
O1 C6 C7 110.76(13) no
C5 C6 C7 122.91(15) no
C1 C7 C2 134.32(13) no
C1 C7 C6 106.53(12) no
C2 C7 C6 119.13(13) no
C1 C8 C9 112.55(12) no
C8 C9 C10 120.48(12) no
C8 C9 C14 120.84(12) no
C10 C9 C14 118.67(13) no
C9 C10 C11 120.54(14) no
C10 C11 C12 120.02(17) no
C11 C12 C13 120.11(17) no
C12 C13 C14 120.02(17) no
C9 C14 C13 120.65(14) no
C3 C2 H2 120.00 no
C7 C2 H2 120.00 no
C3 C4 H4 118.00 no
C5 C4 H4 118.00 no
C4 C5 H5 122.00 no
C6 C5 H5 122.00 no
C1 C8 H8A 109.00 no
C1 C8 H8B 109.00 no
C9 C8 H8A 109.00 no
C9 C8 H8B 109.00 no
H8A C8 H8B 108.00 no
C9 C10 H10 120.00 no
C11 C10 H10 120.00 no
C10 C11 H11 120.00 no
C12 C11 H11 120.00 no
C11 C12 H12 120.00 no
C13 C12 H12 120.00 no
C12 C13 H13 120.00 no
C14 C13 H13 120.00 no
C9 C14 H14 120.00 no
C13 C14 H14 120.00 no
C3 C15 H15A 109.00 no
C3 C15 H15B 109.00 no
C3 C15 H15C 110.00 no
H15A C15 H15B 110.00 no
H15A C15 H15C 109.00 no
H15B C15 H15C 110.00 no

loop_
_geom_bond_atom_site_label_1
_geom_bond_atom_site_label_2
_geom_bond_distance
_geom_bond_publ_flag
O1 N1 1.4587(19) no
O1 C6 1.363(2) no
O2 N1 1.240(2) no
N1 C1 1.3133(19) no
C1 C7 1.424(2) no
C1 C8 1.483(2) no
C2 C3 1.380(2) no
C2 C7 1.3883(19) no
C3 C4 1.396(3) no
C3 C15 1.496(3) no
C4 C5 1.364(3) no
C5 C6 1.373(2) no
C6 C7 1.3867(19) no
C8 C9 1.509(2) no
C9 C10 1.3854(19) no
C9 C14 1.3691(19) no
C10 C11 1.381(2) no
C11 C12 1.361(3) no
C12 C13 1.370(3) no
C13 C14 1.382(3) no
C2 H2 0.9300 no
C4 H4 0.9300 no
C5 H5 0.9300 no
C8 H8A 0.9700 no
C8 H8B 0.9700 no
C10 H10 0.9300 no
C11 H11 0.9300 no
C12 H12 0.9300 no
C13 H13 0.9300 no
C14 H14 0.9300 no
C15 H15A 0.9600 no
C15 H15B 0.9600 no
C15 H15C 0.9600 no

loop_
_geom_hbond_atom_site_label_D
_geom_hbond_atom_site_label_H
_geom_hbond_atom_site_label_A
_geom_hbond_site_symmetry_A
_geom_hbond_distance_DH
_geom_hbond_distance_HA
_geom_hbond_distance_DA
_geom_hbond_angle_DHA
_geom_hbond_publ_flag
C5 H5 O2 2_545 0.93 2.49 3.154(2) 128 yes
C8 H8B Cg2 2_655 0.97 3.00 3.6800(16) 129 yes

loop_
_geom_torsion_atom_site_label_1
_geom_torsion_atom_site_label_2
_geom_torsion_atom_site_label_3
_geom_torsion_atom_site_label_4
_geom_torsion
_geom_torsion_publ_flag
C6 O1 N1 O2 179.19(14) no
C6 O1 N1 C1 -0.63(17) no
N1 O1 C6 C5 -179.86(16) no
N1 O1 C6 C7 0.19(16) no
O1 N1 C1 C7 0.80(17) no
O2 N1 C1 C8 0.1(3) no
O2 N1 C1 C7 -178.98(18) no
O1 N1 C1 C8 179.89(12) no
C8 C1 C7 C2 -0.9(3) no
C8 C1 C7 C6 -179.63(15) no
N1 C1 C8 C9 -99.68(17) no
C7 C1 C8 C9 79.18(19) no
N1 C1 C7 C6 -0.66(17) no
N1 C1 C7 C2 178.08(16) no
C7 C2 C3 C15 178.79(14) no
C7 C2 C3 C4 -0.8(2) no
C3 C2 C7 C6 0.2(2) no
C3 C2 C7 C1 -178.40(16) no
C15 C3 C4 C5 -179.66(17) no
C2 C3 C4 C5 0.0(3) no
C3 C4 C5 C6 1.5(3) no
C4 C5 C6 C7 -2.1(3) no
C4 C5 C6 O1 177.92(16) no
O1 C6 C7 C1 0.26(17) no
O1 C6 C7 C2 -178.71(13) no
C5 C6 C7 C1 -179.69(16) no
C5 C6 C7 C2 1.3(2) no
C1 C8 C9 C10 65.02(17) no
C1 C8 C9 C14 -116.26(15) no
C8 C9 C10 C11 179.13(14) no
C14 C9 C10 C11 0.4(2) no
C8 C9 C14 C13 -178.99(15) no
C10 C9 C14 C13 -0.2(2) no
C9 C10 C11 C12 -0.2(3) no
C10 C11 C12 C13 -0.2(3) no
C11 C12 C13 C14 0.3(3) no
C12 C13 C14 C9 -0.1(3) no
